data_4328741
loop_
_publ_author_name
'Md Hosnay Mobarok'
'Robert McDonald'
'Michael J. Ferguson'
'Martin Cowie'

_publ_contact_author_address
; Department of Chemistry
  University of Alberta
  Edmonton, Alberta T6G 2G2
  Canada
;
_publ_contact_author_email martin.cowie@ualberta.ca
_publ_contact_author_fax 1(780)4928231
_publ_contact_author_name 'Martin Cowie'
_publ_contact_author_phone 1(780)4925581
_publ_section_title
;
 Germyl- and Germylene-Bridged Complexes of Rh/Ir and Subsequent Chemistry
 of a Bridging Germylene Group
;
_journal_name_full 'Inorganic Chemistry'
_journal_page_first 4020
_journal_page_last 4034
_journal_paper_doi 10.1021/ic2021269
_journal_volume 51
_journal_year 2012
_chemical_formula_sum 'C66 H60 Cl4 Ge Ir O2 P4 Rh'
_chemical_formula_weight 1518.52
_chemical_name_systematic
; 
 ? 
;
_space_group_IT_number 144
_symmetry_cell_setting trigonal
_symmetry_space_group_name_Hall 'P 31'
_symmetry_space_group_name_H-M 'P 31'
_atom_sites_solution_hydrogens geom
_atom_sites_solution_primary direct
_atom_sites_solution_secondary difmap
_audit_creation_method SHELXL-97
_cell_angle_alpha 90.00
_cell_angle_beta 90.00
_cell_angle_gamma 120.00
_cell_formula_units_Z 3
_cell_length_a 13.0777(6)
_cell_length_b 13.0777(6)
_cell_length_c 32.0219(14)
_cell_measurement_reflns_used 9977
_cell_measurement_temperature 173(2)
_cell_measurement_theta_max 25.88
_cell_measurement_theta_min 2.20
_cell_volume 4742.9(4)
_computing_cell_refinement 'Bruker SAINT'
_computing_data_collection 'Bruker APEX2'
_computing_data_reduction 'Bruker SAINT'
_computing_molecular_graphics 'Bruker SHELXTL'
_computing_publication_material 'Bruker SHELXTL'
_computing_structure_refinement 'SHELXL-97 (Sheldrick, 2008)'
_computing_structure_solution 'SHELXS-97 (Sheldrick, 2008)'
_diffrn_ambient_temperature 173(2)
_diffrn_measured_fraction_theta_full 0.999
_diffrn_measured_fraction_theta_max 0.999
_diffrn_measurement_device_type 'Bruker APEX-II CCD'
_diffrn_measurement_method '\w scans'
_diffrn_radiation_monochromator graphite
_diffrn_radiation_source 'fine-focus sealed tube'
_diffrn_radiation_type MoK\a
_diffrn_radiation_wavelength 0.71073
_diffrn_reflns_av_R_equivalents 0.0186
_diffrn_reflns_av_sigmaI/netI 0.0266
_diffrn_reflns_limit_h_max 16
_diffrn_reflns_limit_h_min -16
_diffrn_reflns_limit_k_max 16
_diffrn_reflns_limit_k_min -16
_diffrn_reflns_limit_l_max 41
_diffrn_reflns_limit_l_min -41
_diffrn_reflns_number 42144
_diffrn_reflns_theta_full 27.48
_diffrn_reflns_theta_max 27.48
_diffrn_reflns_theta_min 1.80
_exptl_absorpt_coefficient_mu 3.143
_exptl_absorpt_correction_T_max 0.8486
_exptl_absorpt_correction_T_min 0.4425
_exptl_absorpt_correction_type numerical
_exptl_absorpt_process_details 'SADABS (Sheldrick, 2008)'
_exptl_crystal_colour yellow
_exptl_crystal_density_diffrn 1.595
_exptl_crystal_description prism
_exptl_crystal_F_000 2262
_exptl_crystal_size_max 0.31
_exptl_crystal_size_mid 0.21
_exptl_crystal_size_min 0.05
_platon_squeeze_details
;
Attempts to refine peaks of residual electron density as disordered 
or partial-occupancy solvent dichloromethane chlorine or carbon atoms were 
unsuccessful.  The data were corrected for disordered electron 
density through use of the SQUEEZE procedure (Sluis, P. van der; 
Spek, A. L. Acta Crystallogr. 1990, A46, 194-201) as implemented 
in PLATON (Spek, A. L. Acta Crystallogr. 1990, A46, C34; Spek, A. L. 
J. Appl. Cryst. 2003, 36, 7-13.  PLATON - a multipurpose 
crystallographic tool.  Utrecht University, Utrecht, The Netherlands).  
A total solvent-accessible void volume of 807 cubic Angstroms with a
total electron count of 282 (consistent with approximately 6 molecules
of solvent dichloromethane, or 2 molecules per formula unit of the
RhIr molecule) was found in the unit cell.
;
_refine_diff_density_max 1.193
_refine_diff_density_min -1.965
_refine_diff_density_rms 0.139
_refine_ls_abs_structure_details 'Flack H D (1983), Acta Cryst. A39, 876-881'
_refine_ls_abs_structure_Flack 0.085(11)
_refine_ls_extinction_method none
_refine_ls_goodness_of_fit_ref 1.222
_refine_ls_hydrogen_treatment mixed
_refine_ls_matrix_type full
_refine_ls_number_parameters 672
_refine_ls_number_reflns 14411
_refine_ls_number_restraints 33
_refine_ls_restrained_S_all 1.221
_refine_ls_R_factor_all 0.0525
_refine_ls_R_factor_gt 0.0520
_refine_ls_shift/su_max 0.005
_refine_ls_shift/su_mean 0.000
_refine_ls_structure_factor_coef Fsqd
_refine_ls_weighting_details 'calc w=1/[\s^2^(Fo^2^)+(0.0000P)^2^+31.9801P] where P=(Fo^2^+2Fc^2^)/3'
_refine_ls_weighting_scheme calc
_refine_ls_wR_factor_gt 0.1177
_refine_ls_wR_factor_ref 0.1179
_reflns_number_gt 14242
_reflns_number_total 14411
_reflns_threshold_expression I>2\s(I)
_cod_data_source_file ic2021269_si_003_4.cif
_cod_data_source_block 9
_cod_database_code 4328741

loop_
_symmetry_equiv_pos_as_xyz
'x, y, z'
'-y, x-y, z+1/3'
'-x+y, -x, z+2/3'

loop_
_atom_site_label
_atom_site_type_symbol
_atom_site_fract_x
_atom_site_fract_y
_atom_site_fract_z
_atom_site_U_iso_or_equiv
_atom_site_adp_type
_atom_site_occupancy
_atom_site_symmetry_multiplicity
_atom_site_calc_flag
_atom_site_refinement_flags
_atom_site_disorder_assembly
_atom_site_disorder_group
IrA Ir 0.05607(4) 0.48730(3) 0.916172(12) 0.03214(9) Uani 0.50 1 d PD A .
H1 H 0.130(7) 0.473(8) 0.8794(19) 0.039 Uiso 1 1 d D . .
RhA Rh 0.15940(3) 0.38455(3) 0.968809(11) 0.03047(9) Uani 0.50 1 d PD A .
H2 H 0.182(7) 0.473(3) 1.0066(4) 0.037 Uiso 1 1 d D . .
RhB Rh 0.05607(4) 0.48730(3) 0.916172(12) 0.03214(9) Uani 0.50 1 d P A .
IrB Ir 0.15940(3) 0.38455(3) 0.968809(11) 0.03047(9) Uani 0.50 1 d P A .
Ge Ge 0.25865(8) 0.58569(8) 0.94176(4) 0.0426(2) Uani 1 1 d . . .
P1 P -0.06341(18) 0.4565(2) 0.97442(7) 0.0334(4) Uani 1 1 d . . .
P2 P -0.01222(18) 0.26661(19) 1.00591(7) 0.0322(4) Uani 1 1 d . . .
P3 P -0.06186(18) 0.31525(18) 0.87878(6) 0.0303(4) Uani 1 1 d . . .
P4 P 0.1288(2) 0.26427(19) 0.91040(7) 0.0344(4) Uani 1 1 d . . .
O1 O 0.0606(12) 0.6893(9) 0.8701(3) 0.099(4) Uani 1 1 d . A .
O2 O 0.3586(8) 0.3877(11) 1.0155(3) 0.092(3) Uani 1 1 d . A .
C1 C 0.0610(11) 0.6136(9) 0.8893(3) 0.052(2) Uani 1 1 d . . .
C2 C 0.2836(9) 0.3843(10) 0.9960(3) 0.049(2) Uani 1 1 d D . .
C3 C -0.1274(6) 0.3078(7) 0.9957(2) 0.0268(15) Uani 1 1 d . A .
H3A H -0.1862 0.2509 0.9758 0.032 Uiso 1 1 calc R . .
H3B H -0.1689 0.3032 1.0221 0.032 Uiso 1 1 calc RD . .
C4 C -0.0218(7) 0.2045(7) 0.8892(3) 0.0329(17) Uani 1 1 d . A .
H4A H -0.0282 0.1616 0.8630 0.039 Uiso 1 1 calc R . .
H4B H -0.0789 0.1468 0.9094 0.039 Uiso 1 1 calc R . .
C11A C -0.0018(8) 0.5595(11) 1.0176(3) 0.035(2) Uani 0.80 1 d PD A 1
C12A C -0.0305(13) 0.5218(16) 1.0602(4) 0.067(4) Uani 0.80 1 d PD A 1
H12A H -0.0761 0.4412 1.0681 0.080 Uiso 0.80 1 calc PR A 1
C13A C 0.0163(14) 0.6175(17) 1.0900(5) 0.069(4) Uani 0.80 1 d PD A 1
H13A H 0.0009 0.5970 1.1186 0.083 Uiso 0.80 1 calc PR A 1
C14A C 0.0800(15) 0.733(2) 1.0806(6) 0.085(6) Uani 0.80 1 d PD A 1
H14A H 0.1078 0.7913 1.1019 0.102 Uiso 0.80 1 calc PR A 1
C15A C 0.1029(15) 0.7632(18) 1.0410(7) 0.089(6) Uani 0.80 1 d PD A 1
H15A H 0.1482 0.8446 1.0341 0.106 Uiso 0.80 1 calc PR A 1
C16A C 0.0626(13) 0.6796(14) 1.0085(6) 0.081(6) Uani 0.80 1 d PD A 1
H16A H 0.0795 0.7052 0.9803 0.097 Uiso 0.80 1 calc PR A 1
C11B C -0.034(4) 0.522(3) 1.0294(8) 0.057(7) Uiso 0.20 1 d PG A 2
C12B C -0.082(3) 0.481(3) 1.0688(8) 0.057(7) Uiso 0.20 1 d PG A 2
H12B H -0.1458 0.4029 1.0721 0.068 Uiso 0.20 1 calc PRD A 2
C13B C -0.035(3) 0.555(3) 1.1033(8) 0.057(7) Uiso 0.20 1 d PG A 2
H13B H -0.0680 0.5269 1.1302 0.068 Uiso 0.20 1 calc PR A 2
C14B C 0.059(3) 0.669(3) 1.0984(11) 0.057(7) Uiso 0.20 1 d PG A 2
H14B H 0.0902 0.7193 1.1220 0.068 Uiso 0.20 1 calc PR A 2
C15B C 0.106(3) 0.710(3) 1.0590(13) 0.057(7) Uiso 0.20 1 d PG A 2
H15B H 0.1706 0.7877 1.0557 0.068 Uiso 0.20 1 calc PR A 2
C16B C 0.060(4) 0.636(3) 1.0245(10) 0.057(7) Uiso 0.20 1 d PG A 2
H16B H 0.0928 0.6637 0.9976 0.068 Uiso 0.20 1 calc PR A 2
C21 C -0.1981(9) 0.4668(8) 0.9653(3) 0.0413(18) Uani 1 1 d U A .
C22 C -0.3175(12) 0.3790(14) 0.9797(4) 0.084(4) Uani 1 1 d U . .
H22 H -0.3313 0.3101 0.9944 0.101 Uiso 1 1 calc R A .
C23 C -0.4047(11) 0.3997(12) 0.9715(5) 0.077(3) Uani 1 1 d U A .
H23 H -0.4819 0.3431 0.9804 0.092 Uiso 1 1 calc R . .
C24 C -0.3897(11) 0.4996(12) 0.9505(4) 0.065(3) Uani 1 1 d U . .
H24 H -0.4539 0.5130 0.9459 0.078 Uiso 1 1 calc R A .
C25 C -0.2833(11) 0.5740(11) 0.9375(4) 0.061(3) Uani 1 1 d U A .
H25 H -0.2718 0.6422 0.9229 0.074 Uiso 1 1 calc R . .
C26 C -0.1847(10) 0.5599(10) 0.9436(4) 0.062(3) Uani 1 1 d U . .
H26 H -0.1098 0.6157 0.9326 0.075 Uiso 1 1 calc R A .
C31 C -0.0947(8) 0.1073(7) 1.0015(2) 0.0391(19) Uani 1 1 d . A .
C32 C -0.0283(12) 0.0498(9) 1.0070(4) 0.059(3) Uani 1 1 d . . .
H32 H 0.0544 0.0939 1.0119 0.070 Uiso 1 1 calc R A .
C33 C -0.0876(15) -0.0736(9) 1.0051(4) 0.076(4) Uani 1 1 d . A .
H33 H -0.0453 -0.1146 1.0088 0.092 Uiso 1 1 calc R . .
C34 C -0.2098(14) -0.1368(11) 0.9976(4) 0.079(4) Uani 1 1 d . . .
H34 H -0.2487 -0.2204 0.9957 0.094 Uiso 1 1 calc R A .
C35 C -0.2741(13) -0.0822(10) 0.9930(5) 0.082(4) Uani 1 1 d . A .
H35 H -0.3569 -0.1260 0.9885 0.098 Uiso 1 1 calc R . .
C36 C -0.2150(11) 0.0381(9) 0.9952(4) 0.070(4) Uani 1 1 d . . .
H36 H -0.2595 0.0770 0.9921 0.084 Uiso 1 1 calc R A .
C41 C 0.0099(8) 0.2850(8) 1.0637(3) 0.0373(18) Uani 1 1 d . A .
C42 C 0.1114(10) 0.3603(9) 1.0810(3) 0.047(2) Uani 1 1 d . . .
H42 H 0.1771 0.4084 1.0637 0.057 Uiso 1 1 calc RD A .
C43 C 0.1245(11) 0.3708(10) 1.1245(3) 0.055(3) Uani 1 1 d . A .
H43 H 0.1984 0.4260 1.1364 0.066 Uiso 1 1 calc R . .
C44 C 0.0301(11) 0.3011(11) 1.1500(3) 0.059(3) Uani 1 1 d . . .
H44 H 0.0379 0.3101 1.1795 0.070 Uiso 1 1 calc R A .
C45 C -0.0729(11) 0.2204(11) 1.1331(3) 0.061(3) Uani 1 1 d . A .
H45 H -0.1362 0.1692 1.1509 0.073 Uiso 1 1 calc R . .
C46 C -0.0884(10) 0.2106(10) 1.0899(3) 0.050(2) Uani 1 1 d . . .
H46 H -0.1626 0.1559 1.0781 0.059 Uiso 1 1 calc R A .
C51 C -0.0527(7) 0.3313(8) 0.8213(3) 0.0376(18) Uani 1 1 d . A .
C52 C -0.1203(10) 0.2412(9) 0.7957(3) 0.051(2) Uani 1 1 d . . .
H52 H -0.1765 0.1669 0.8071 0.061 Uiso 1 1 calc R A .
C53 C -0.1084(12) 0.2559(12) 0.7526(3) 0.065(3) Uani 1 1 d . A .
H53 H -0.1549 0.1906 0.7349 0.078 Uiso 1 1 calc R . .
C54 C -0.0298(12) 0.3646(12) 0.7351(3) 0.061(3) Uani 1 1 d . . .
H54 H -0.0231 0.3749 0.7057 0.074 Uiso 1 1 calc R A .
C55 C 0.0358(11) 0.4536(10) 0.7607(3) 0.056(3) Uani 1 1 d . A .
H55 H 0.0893 0.5282 0.7488 0.068 Uiso 1 1 calc R . .
C56 C 0.0301(9) 0.4433(8) 0.8036(3) 0.043(2) Uani 1 1 d . . .
H56 H 0.0797 0.5085 0.8210 0.051 Uiso 1 1 calc R A .
C61 C -0.2231(9) 0.2289(9) 0.8833(3) 0.045(2) Uani 1 1 d . A .
C62 C -0.2802(9) 0.2926(10) 0.8790(4) 0.054(3) Uani 1 1 d . . .
H62 H -0.2360 0.3757 0.8749 0.065 Uiso 1 1 calc R A .
C63 C -0.4053(12) 0.2341(14) 0.8807(5) 0.075(4) Uani 1 1 d . A .
H63 H -0.4460 0.2769 0.8778 0.090 Uiso 1 1 calc R . .
C64 C -0.4664(11) 0.1131(15) 0.8866(4) 0.083(4) Uani 1 1 d . . .
H64 H -0.5502 0.0724 0.8877 0.100 Uiso 1 1 calc R A .
C65 C -0.4103(13) 0.0532(14) 0.8907(4) 0.091(5) Uani 1 1 d . A .
H65 H -0.4551 -0.0297 0.8951 0.109 Uiso 1 1 calc R . .
C66 C -0.2878(9) 0.1074(9) 0.8888(4) 0.063(3) Uani 1 1 d . . .
H66 H -0.2494 0.0623 0.8913 0.076 Uiso 1 1 calc R A .
C71 C 0.1387(8) 0.1321(8) 0.9197(3) 0.0394(17) Uani 1 1 d U A .
C72 C 0.0607(12) 0.0281(10) 0.9031(4) 0.067(3) Uani 1 1 d U . .
H72 H -0.0014 0.0214 0.8858 0.080 Uiso 1 1 calc R A .
C73 C 0.0720(11) -0.0706(10) 0.9116(3) 0.058(2) Uani 1 1 d U A .
H73 H 0.0138 -0.1454 0.9012 0.070 Uiso 1 1 calc R . .
C74 C 0.1633(12) -0.0632(12) 0.9342(4) 0.069(3) Uani 1 1 d U . .
H74 H 0.1690 -0.1317 0.9394 0.083 Uiso 1 1 calc R A .
C75 C 0.2472(12) 0.0446(12) 0.9494(4) 0.075(4) Uani 1 1 d U A .
H75 H 0.3146 0.0533 0.9638 0.090 Uiso 1 1 calc R . .
C76 C 0.2306(15) 0.1429(13) 0.9430(5) 0.093(5) Uani 1 1 d U . .
H76 H 0.2842 0.2170 0.9552 0.111 Uiso 1 1 calc R A .
C81 C 0.2310(9) 0.3241(8) 0.8661(3) 0.046(2) Uani 1 1 d . A .
C82 C 0.3524(11) 0.3889(10) 0.8763(4) 0.070(3) Uani 1 1 d . . .
H82 H 0.3754 0.4063 0.9047 0.084 Uiso 1 1 calc R A .
C83 C 0.4374(12) 0.4270(13) 0.8459(5) 0.081(4) Uani 1 1 d . A .
H83 H 0.5188 0.4685 0.8532 0.097 Uiso 1 1 calc R . .
C84 C 0.4025(16) 0.4040(16) 0.8041(5) 0.097(5) Uani 1 1 d . . .
H84 H 0.4608 0.4283 0.7829 0.116 Uiso 1 1 calc R A .
C85 C 0.2868(14) 0.3475(13) 0.7934(4) 0.075(4) Uani 1 1 d . A .
H85 H 0.2637 0.3366 0.7648 0.090 Uiso 1 1 calc R . .
C86 C 0.2000(11) 0.3045(11) 0.8258(3) 0.057(3) Uani 1 1 d . . .
H86 H 0.1187 0.2612 0.8187 0.068 Uiso 1 1 calc R A .
C91 C 0.3313(8) 0.7142(9) 0.9826(4) 0.050(2) Uani 1 1 d . . .
C92 C 0.3730(9) 0.8315(8) 0.9674(4) 0.054(3) Uani 1 1 d . . .
H92 H 0.3589 0.8426 0.9392 0.065 Uiso 1 1 calc R . .
C93 C 0.4337(12) 0.9295(9) 0.9931(5) 0.076(4) Uani 1 1 d . . .
H93 H 0.4652 1.0073 0.9825 0.092 Uiso 1 1 calc R . .
C94 C 0.4469(14) 0.9091(11) 1.0358(5) 0.094(5) Uani 1 1 d . . .
H94 H 0.4820 0.9738 1.0546 0.112 Uiso 1 1 calc R . .
C95 C 0.4093(14) 0.7957(11) 1.0504(5) 0.097(5) Uani 1 1 d . . .
H95 H 0.4252 0.7828 1.0783 0.116 Uiso 1 1 calc R . .
C96 C 0.3501(12) 0.7051(11) 1.0242(4) 0.076(4) Uani 1 1 d . . .
H96 H 0.3183 0.6278 1.0354 0.091 Uiso 1 1 calc R . .
C101 C 0.3901(8) 0.6549(9) 0.9014(3) 0.049(2) Uani 1 1 d . . .
C102 C 0.5014(9) 0.6993(8) 0.9147(4) 0.053(2) Uani 1 1 d . . .
H102 H 0.5150 0.6926 0.9435 0.063 Uiso 1 1 calc R . .
C103 C 0.5995(12) 0.7559(13) 0.8876(5) 0.094(6) Uani 1 1 d . . .
H103 H 0.6774 0.7860 0.8980 0.113 Uiso 1 1 calc R . .
C104 C 0.5806(11) 0.7668(14) 0.8462(5) 0.095(5) Uani 1 1 d . . .
H104 H 0.6456 0.8042 0.8276 0.113 Uiso 1 1 calc R . .
C105 C 0.4702(12) 0.7245(14) 0.8321(4) 0.094(5) Uani 1 1 d . . .
H105 H 0.4582 0.7334 0.8034 0.113 Uiso 1 1 calc R . .
C106 C 0.3712(10) 0.6671(12) 0.8587(4) 0.076(4) Uani 1 1 d . . .
H106 H 0.2935 0.6374 0.8481 0.091 Uiso 1 1 calc R . .

loop_
_atom_site_aniso_label
_atom_site_aniso_U_11
_atom_site_aniso_U_22
_atom_site_aniso_U_33
_atom_site_aniso_U_23
_atom_site_aniso_U_13
_atom_site_aniso_U_12
IrA 0.0313(2) 0.02585(19) 0.03022(19) -0.00092(16) -0.00041(16) 0.00749(17)
RhA 0.02385(18) 0.0304(2) 0.02785(18) -0.00060(16) 0.00083(15) 0.00654(16)
RhB 0.0313(2) 0.02585(19) 0.03022(19) -0.00092(16) -0.00041(16) 0.00749(17)
IrB 0.02385(18) 0.0304(2) 0.02785(18) -0.00060(16) 0.00083(15) 0.00654(16)
Ge 0.0345(5) 0.0328(5) 0.0353(4) 0.0040(4) -0.0041(4) -0.0020(4)
P1 0.0251(9) 0.0390(11) 0.0343(11) -0.0057(9) -0.0028(8) 0.0147(9)
P2 0.0304(10) 0.0348(11) 0.0308(10) 0.0001(8) -0.0008(8) 0.0158(9)
P3 0.0301(10) 0.0278(9) 0.0300(10) 0.0014(8) 0.0003(8) 0.0123(8)
P4 0.0380(11) 0.0320(10) 0.0324(11) 0.0034(8) 0.0033(8) 0.0168(9)
O1 0.189(12) 0.088(7) 0.064(6) 0.016(5) 0.024(6) 0.102(8)
O2 0.057(5) 0.170(10) 0.078(6) -0.047(6) -0.036(4) 0.080(6)
C1 0.081(7) 0.038(5) 0.044(5) 0.001(4) 0.008(5) 0.035(5)
C2 0.045(5) 0.071(7) 0.034(5) -0.016(4) -0.006(4) 0.030(5)
C3 0.014(3) 0.031(4) 0.032(4) 0.009(3) 0.003(3) 0.009(3)
C4 0.026(4) 0.035(4) 0.037(4) 0.000(3) -0.015(3) 0.015(3)
C11A 0.023(5) 0.065(8) 0.020(5) -0.017(4) -0.007(4) 0.025(5)
C12A 0.109(13) 0.115(13) 0.021(5) 0.007(7) 0.017(7) 0.091(11)
C13A 0.093(12) 0.093(13) 0.042(7) -0.016(8) -0.011(8) 0.062(11)
C14A 0.077(11) 0.118(16) 0.070(12) -0.056(12) -0.042(9) 0.057(12)
C15A 0.076(11) 0.076(11) 0.110(17) -0.054(11) -0.042(11) 0.036(10)
C16A 0.067(10) 0.059(9) 0.070(10) -0.035(8) 0.004(8) -0.003(8)
C21 0.053(4) 0.047(5) 0.035(4) -0.005(3) -0.008(4) 0.034(4)
C22 0.087(7) 0.115(10) 0.068(8) 0.061(8) 0.057(7) 0.064(7)
C23 0.044(5) 0.074(7) 0.091(9) 0.001(6) -0.009(6) 0.013(5)
C24 0.054(5) 0.093(8) 0.070(8) -0.016(5) -0.003(5) 0.053(5)
C25 0.069(6) 0.058(6) 0.078(8) 0.004(5) 0.003(5) 0.048(5)
C26 0.057(5) 0.055(6) 0.096(9) 0.018(5) 0.017(6) 0.044(5)
C31 0.047(5) 0.033(4) 0.021(4) 0.005(3) 0.001(3) 0.007(4)
C32 0.079(8) 0.034(5) 0.057(6) 0.018(5) 0.025(6) 0.024(5)
C33 0.141(13) 0.032(5) 0.056(7) 0.009(5) 0.025(8) 0.043(7)
C34 0.094(11) 0.044(6) 0.072(9) -0.002(6) 0.004(7) 0.015(7)
C35 0.070(8) 0.033(6) 0.100(10) 0.024(6) -0.018(7) -0.006(5)
C36 0.071(8) 0.028(5) 0.068(7) 0.007(5) -0.003(6) -0.008(5)
C41 0.043(5) 0.054(5) 0.033(4) 0.005(4) -0.004(3) 0.038(4)
C42 0.060(6) 0.047(5) 0.035(5) 0.001(4) -0.009(4) 0.028(5)
C43 0.070(7) 0.063(7) 0.039(5) -0.010(5) -0.014(5) 0.038(6)
C44 0.078(8) 0.069(7) 0.035(5) -0.010(5) -0.006(5) 0.042(6)
C45 0.075(8) 0.063(7) 0.044(6) 0.015(5) 0.017(5) 0.033(6)
C46 0.058(6) 0.051(6) 0.038(5) 0.007(4) 0.013(4) 0.026(5)
C51 0.030(4) 0.038(4) 0.034(4) -0.003(3) -0.002(3) 0.010(3)
C52 0.052(6) 0.049(6) 0.037(5) -0.008(4) -0.008(4) 0.014(5)
C53 0.092(9) 0.085(8) 0.028(5) -0.024(5) -0.015(5) 0.053(8)
C54 0.090(8) 0.091(9) 0.029(5) 0.005(5) 0.008(5) 0.064(8)
C55 0.089(8) 0.049(6) 0.032(5) 0.011(4) 0.011(5) 0.035(6)
C56 0.052(5) 0.041(5) 0.035(5) -0.008(4) -0.009(4) 0.024(4)
C61 0.055(6) 0.048(5) 0.030(4) -0.005(4) -0.005(4) 0.024(5)
C62 0.046(6) 0.045(6) 0.059(6) -0.012(5) -0.009(5) 0.014(5)
C63 0.060(8) 0.089(10) 0.078(9) -0.009(7) -0.021(7) 0.038(7)
C64 0.038(6) 0.110(12) 0.077(9) 0.009(8) -0.014(6) 0.018(7)
C65 0.065(8) 0.079(9) 0.069(9) 0.023(7) -0.009(7) -0.009(7)
C66 0.044(6) 0.033(5) 0.072(7) 0.010(5) -0.012(5) -0.010(4)
C71 0.046(5) 0.048(4) 0.037(4) 0.010(3) 0.009(3) 0.033(4)
C72 0.095(8) 0.050(5) 0.051(6) 0.025(4) -0.006(5) 0.032(5)
C73 0.072(6) 0.050(5) 0.053(6) 0.002(4) -0.005(5) 0.031(5)
C74 0.077(8) 0.066(5) 0.075(8) 0.012(6) 0.002(5) 0.045(6)
C75 0.087(8) 0.085(7) 0.094(9) -0.025(7) -0.038(7) 0.074(7)
C76 0.130(12) 0.085(7) 0.115(12) -0.024(8) -0.060(9) 0.093(9)
C81 0.062(6) 0.034(5) 0.050(6) 0.004(4) 0.013(5) 0.031(5)
C82 0.061(7) 0.057(7) 0.060(7) 0.003(5) 0.028(6) 0.006(6)
C83 0.065(8) 0.093(10) 0.072(9) 0.018(7) 0.033(7) 0.031(7)
C84 0.108(13) 0.120(13) 0.072(10) 0.039(9) 0.043(9) 0.065(11)
C85 0.121(12) 0.111(11) 0.047(6) 0.011(6) 0.021(7) 0.099(11)
C86 0.074(7) 0.080(8) 0.041(5) 0.004(5) 0.008(5) 0.057(7)
C91 0.035(5) 0.048(5) 0.058(6) 0.008(5) -0.010(4) 0.014(4)
C92 0.061(6) 0.030(4) 0.068(7) -0.010(4) -0.036(5) 0.020(4)
C93 0.077(8) 0.029(5) 0.104(11) -0.007(6) -0.047(8) 0.013(5)
C94 0.104(11) 0.045(7) 0.081(10) -0.027(6) -0.032(8) -0.001(7)
C95 0.105(11) 0.052(7) 0.082(10) -0.014(7) -0.048(9) 0.000(7)
C96 0.079(8) 0.052(6) 0.046(6) -0.013(5) -0.016(6) -0.004(6)
C101 0.032(4) 0.049(5) 0.047(6) 0.014(4) -0.002(4) 0.006(4)
C102 0.041(5) 0.035(5) 0.068(7) 0.020(4) 0.004(5) 0.009(4)
C103 0.058(7) 0.078(9) 0.112(12) 0.073(9) 0.016(7) 0.009(7)
C104 0.046(7) 0.096(11) 0.100(11) 0.050(9) 0.022(7) 0.005(7)
C105 0.066(8) 0.099(11) 0.062(8) 0.034(8) 0.009(6) -0.001(8)
C106 0.042(6) 0.087(9) 0.056(7) 0.034(6) -0.003(5) 0.001(6)

loop_
_atom_type_symbol
_atom_type_description
_atom_type_scat_dispersion_real
_atom_type_scat_dispersion_imag
_atom_type_scat_source
C C 0.0033 0.0016 'International Tables Vol C Tables 4.2.6.8 and 6.1.1.4'
H H 0.0000 0.0000 'International Tables Vol C Tables 4.2.6.8 and 6.1.1.4'
O O 0.0106 0.0060 'International Tables Vol C Tables 4.2.6.8 and 6.1.1.4'
P P 0.1023 0.0942 'International Tables Vol C Tables 4.2.6.8 and 6.1.1.4'
Cl Cl 0.1484 0.1585 'International Tables Vol C Tables 4.2.6.8 and 6.1.1.4'
Ge Ge 0.1547 1.8001 'International Tables Vol C Tables 4.2.6.8 and 6.1.1.4'
Rh Rh -1.1178 0.9187 'International Tables Vol C Tables 4.2.6.8 and 6.1.1.4'
Ir Ir -1.4442 7.9887 'International Tables Vol C Tables 4.2.6.8 and 6.1.1.4'

loop_
_geom_angle_atom_site_label_1
_geom_angle_atom_site_label_2
_geom_angle_atom_site_label_3
_geom_angle
C1 IrA P3 109.7(4)
C1 IrA P1 104.4(3)
P3 IrA P1 100.45(8)
C1 IrA Ge 98.2(4)
P3 IrA Ge 134.77(6)
P1 IrA Ge 106.23(6)
C1 IrA RhA 151.8(4)
P3 IrA RhA 95.10(5)
P1 IrA RhA 83.20(6)
Ge IrA RhA 53.80(3)
C1 IrA H1 91(3)
P3 IrA H1 70(3)
P1 IrA H1 164(3)
Ge IrA H1 75(3)
RhA IrA H1 85(3)
C2 RhA P2 108.5(3)
C2 RhA P4 103.3(3)
P2 RhA P4 100.30(8)
C2 RhA Ge 100.1(4)
P2 RhA Ge 135.78(6)
P4 RhA Ge 105.11(6)
C2 RhA IrA 153.7(4)
P2 RhA IrA 94.96(5)
P4 RhA IrA 83.32(6)
Ge RhA IrA 53.78(3)
C2 RhA H2 78(2)
P2 RhA H2 82(2)
P4 RhA H2 176.4(6)
Ge RhA H2 71.4(11)
IrA RhA H2 93.8(14)
C91 Ge C101 96.1(4)
C91 Ge IrA 127.6(3)
C101 Ge IrA 119.4(3)
C91 Ge RhA 117.2(3)
C101 Ge RhA 126.8(3)
IrA Ge RhA 72.42(3)
C11A P1 C3 107.7(5)
C11A P1 C21 98.7(4)
C3 P1 C21 101.0(4)
C3 P1 C11B 90.8(12)
C21 P1 C11B 95.8(14)
C11A P1 IrA 118.0(4)
C3 P1 IrA 113.2(3)
C21 P1 IrA 116.0(3)
C11B P1 IrA 133.7(12)
C31 P2 C3 102.5(4)
C31 P2 C41 100.9(4)
C3 P2 C41 103.4(3)
C31 P2 RhA 123.2(3)
C3 P2 RhA 111.8(2)
C41 P2 RhA 112.7(3)
C4 P3 C61 101.4(4)
C4 P3 C51 104.3(4)
C61 P3 C51 97.9(4)
C4 P3 IrA 111.3(3)
C61 P3 IrA 123.9(3)
C51 P3 IrA 115.4(3)
C71 P4 C81 98.6(4)
C71 P4 C4 103.0(4)
C81 P4 C4 107.0(5)
C71 P4 RhA 115.9(3)
C81 P4 RhA 119.2(3)
C4 P4 RhA 111.4(3)
O1 C1 IrA 175.7(10)
O2 C2 RhA 174.7(9)
P1 C3 P2 111.6(3)
P3 C4 P4 113.9(4)
C16A C11A C12A 119.5(12)
C16A C11A P1 118.2(9)
C12A C11A P1 121.8(11)
C11A C12A C13A 113.9(15)
C14A C13A C12A 125.6(15)
C15A C14A C13A 118.2(16)
C14A C15A C16A 123(2)
C11A C16A C15A 120.2(17)
C12B C11B C16B 120.00(6)
C12B C11B P1 135.6(17)
C16B C11B P1 104.4(17)
C11B C12B C13B 120.00(11)
C14B C13B C12B 120.0
C13B C14B C15B 120.0
C16B C15B C14B 120.00(11)
C15B C16B C11B 120.0
C26 C21 C22 118.6(10)
C26 C21 P1 116.9(8)
C22 C21 P1 124.6(8)
C23 C22 C21 117.6(11)
C22 C23 C24 123.8(12)
C25 C24 C23 116.8(11)
C24 C25 C26 124.4(11)
C21 C26 C25 118.8(11)
C36 C31 C32 118.1(10)
C36 C31 P2 126.3(9)
C32 C31 P2 115.6(7)
C33 C32 C31 118.3(13)
C32 C33 C34 119.8(13)
C35 C34 C33 122.1(12)
C34 C35 C36 117.3(13)
C35 C36 C31 124.4(14)
C42 C41 C46 119.2(9)
C42 C41 P2 123.1(7)
C46 C41 P2 117.7(7)
C41 C42 C43 121.3(11)
C44 C43 C42 119.9(11)
C45 C44 C43 119.8(10)
C44 C45 C46 121.0(11)
C45 C46 C41 118.6(10)
C52 C51 C56 119.1(8)
C52 C51 P3 122.1(7)
C56 C51 P3 118.8(6)
C51 C52 C53 120.3(10)
C54 C53 C52 121.1(10)
C55 C54 C53 118.2(10)
C54 C55 C56 123.3(11)
C55 C56 C51 118.0(9)
C62 C61 C66 120.0(11)
C62 C61 P3 115.1(8)
C66 C61 P3 124.8(9)
C61 C62 C63 119.9(11)
C64 C63 C62 118.3(13)
C65 C64 C63 121.1(13)
C64 C65 C66 122.2(14)
C61 C66 C65 118.4(13)
C72 C71 C76 120.6(10)
C72 C71 P4 121.4(8)
C76 C71 P4 118.0(8)
C71 C72 C73 118.9(11)
C74 C73 C72 122.2(12)
C73 C74 C75 119.0(11)
C74 C75 C76 118.2(11)
C71 C76 C75 120.7(13)
C86 C81 C82 118.7(10)
C86 C81 P4 125.3(9)
C82 C81 P4 115.9(8)
C83 C82 C81 121.2(13)
C82 C83 C84 118.9(14)
C85 C84 C83 121.0(13)
C84 C85 C86 118.7(12)
C81 C86 C85 121.4(12)
C96 C91 C92 115.7(10)
C96 C91 Ge 127.2(9)
C92 C91 Ge 117.1(8)
C93 C92 C91 121.7(11)
C92 C93 C94 117.6(11)
C95 C94 C93 120.9(11)
C96 C95 C94 118.2(13)
C95 C96 C91 125.6(13)
C102 C101 C106 118.3(10)
C102 C101 Ge 120.0(8)
C106 C101 Ge 121.6(8)
C101 C102 C103 122.5(12)
C104 C103 C102 119.1(13)
C105 C104 C103 119.8(13)
C104 C105 C106 121.9(13)
C105 C106 C101 118.5(11)

loop_
_geom_bond_atom_site_label_1
_geom_bond_atom_site_label_2
_geom_bond_distance
IrA C1 1.835(10)
IrA P3 2.325(2)
IrA P1 2.335(2)
IrA Ge 2.4365(10)
IrA RhA 2.8790(6)
IrA H1 1.597(10)
RhA C2 1.844(10)
RhA P2 2.317(2)
RhA P4 2.346(2)
RhA Ge 2.4372(10)
RhA H2 1.598(10)
Ge C91 1.959(11)
Ge C101 1.972(10)
P1 C11A 1.814(10)
P1 C3 1.822(8)
P1 C21 1.856(9)
P1 C11B 1.91(2)
P1 P2 3.048(3)
P2 C31 1.810(9)
P2 C3 1.865(7)
P2 C41 1.869(9)
P3 C4 1.801(8)
P3 C61 1.833(11)
P3 C51 1.850(9)
P3 P4 3.058(3)
P4 C71 1.822(9)
P4 C81 1.834(10)
P4 C4 1.847(7)
O1 C1 1.167(12)
O2 C2 1.144(12)
C11A C16A 1.39(2)
C11A C12A 1.435(15)
C12A C13A 1.44(2)
C13A C14A 1.35(3)
C14A C15A 1.32(3)
C15A C16A 1.41(2)
C11B C12B 1.3900
C11B C16B 1.3900(14)
C12B C13B 1.3900
C13B C14B 1.3900(13)
C14B C15B 1.3900
C15B C16B 1.3900
C21 C26 1.334(14)
C21 C22 1.476(16)
C22 C23 1.323(18)
C23 C24 1.394(19)
C24 C25 1.305(17)
C25 C26 1.404(14)
C31 C36 1.383(15)
C31 C32 1.415(15)
C32 C33 1.400(14)
C33 C34 1.41(2)
C34 C35 1.35(2)
C35 C36 1.365(15)
C41 C42 1.316(13)
C41 C46 1.432(13)
C42 C43 1.403(14)
C43 C44 1.377(17)
C44 C45 1.341(17)
C45 C46 1.396(15)
C51 C52 1.341(12)
C51 C56 1.432(13)
C52 C53 1.390(14)
C53 C54 1.389(18)
C54 C55 1.328(17)
C55 C56 1.380(13)
C61 C62 1.376(15)
C61 C66 1.389(13)
C62 C63 1.418(16)
C63 C64 1.38(2)
C64 C65 1.32(2)
C65 C66 1.391(18)
C71 C72 1.336(16)
C71 C76 1.360(15)
C72 C73 1.397(15)
C73 C74 1.357(17)
C74 C75 1.372(18)
C75 C76 1.422(15)
C81 C86 1.337(15)
C81 C82 1.414(16)
C82 C83 1.370(15)
C83 C84 1.40(2)
C84 C85 1.35(2)
C85 C86 1.431(16)
C91 C96 1.373(15)
C91 C92 1.431(14)
C92 C93 1.389(15)
C93 C94 1.42(2)
C94 C95 1.39(2)
C95 C96 1.338(15)
C101 C102 1.338(14)
C101 C106 1.415(15)
C102 C103 1.414(16)
C103 C104 1.37(2)
C104 C105 1.34(2)
C105 C106 1.412(17)

loop_
_geom_torsion_atom_site_label_1
_geom_torsion_atom_site_label_2
_geom_torsion_atom_site_label_3
_geom_torsion_atom_site_label_4
_geom_torsion
C1 IrA RhA C2 -15.5(9)
P3 IrA RhA C2 136.5(6)
P1 IrA RhA C2 -123.5(6)
Ge IrA RhA C2 -7.6(6)
C1 IrA RhA P2 138.0(7)
P3 IrA RhA P2 -69.90(7)
P1 IrA RhA P2 30.05(8)
Ge IrA RhA P2 145.91(7)
C1 IrA RhA P4 -122.2(7)
P3 IrA RhA P4 29.92(8)
P1 IrA RhA P4 129.87(8)
Ge IrA RhA P4 -114.26(7)
C1 IrA RhA Ge -7.9(7)
P3 IrA RhA Ge 144.19(6)
P1 IrA RhA Ge -115.86(6)
C1 IrA Ge C91 65.1(5)
P3 IrA Ge C91 -166.4(4)
P1 IrA Ge C91 -42.7(4)
RhA IrA Ge C91 -111.2(4)
C1 IrA Ge C101 -60.9(5)
P3 IrA Ge C101 67.7(4)
P1 IrA Ge C101 -168.6(4)
RhA IrA Ge C101 122.9(4)
C1 IrA Ge RhA 176.2(3)
P3 IrA Ge RhA -55.18(9)
P1 IrA Ge RhA 68.53(7)
C2 RhA Ge C91 -59.6(5)
P2 RhA Ge C91 70.7(4)
P4 RhA Ge C91 -166.4(3)
IrA RhA Ge C91 123.9(3)
C2 RhA Ge C101 62.6(5)
P2 RhA Ge C101 -167.1(4)
P4 RhA Ge C101 -44.2(4)
IrA RhA Ge C101 -113.9(4)
C2 RhA Ge IrA 176.6(3)
P2 RhA Ge IrA -53.19(9)
P4 RhA Ge IrA 69.70(7)
C1 IrA P1 C11A -74.3(6)
P3 IrA P1 C11A 172.0(4)
Ge IrA P1 C11A 28.9(4)
RhA IrA P1 C11A 78.1(4)
C1 IrA P1 C3 158.6(4)
P3 IrA P1 C3 44.9(3)
Ge IrA P1 C3 -98.2(3)
RhA IrA P1 C3 -49.0(3)
C1 IrA P1 C21 42.5(5)
P3 IrA P1 C21 -71.2(4)
Ge IrA P1 C21 145.7(3)
RhA IrA P1 C21 -165.1(3)
C1 IrA P1 C11B -86(2)
P3 IrA P1 C11B 160.4(19)
Ge IrA P1 C11B 17.3(19)
RhA IrA P1 C11B 66.4(19)
C2 RhA P2 C31 -81.2(5)
P4 RhA P2 C31 26.7(4)
Ge RhA P2 C31 151.2(3)
IrA RhA P2 C31 110.8(3)
C2 RhA P2 C3 156.0(4)
P4 RhA P2 C3 -96.1(3)
Ge RhA P2 C3 28.5(3)
IrA RhA P2 C3 -12.0(3)
C2 RhA P2 C41 40.1(4)
P4 RhA P2 C41 148.0(3)
Ge RhA P2 C41 -87.5(3)
IrA RhA P2 C41 -127.9(3)
C1 IrA P3 C4 155.0(5)
P1 IrA P3 C4 -95.4(3)
Ge IrA P3 C4 30.3(3)
RhA IrA P3 C4 -11.4(3)
C1 IrA P3 C61 -83.8(5)
P1 IrA P3 C61 25.8(4)
Ge IrA P3 C61 151.5(4)
RhA IrA P3 C61 109.8(4)
C1 IrA P3 C51 36.4(5)
P1 IrA P3 C51 146.0(3)
Ge IrA P3 C51 -88.3(3)
RhA IrA P3 C51 -130.0(3)
C2 RhA P4 C71 41.1(5)
P2 RhA P4 C71 -70.9(3)
Ge RhA P4 C71 145.6(3)
IrA RhA P4 C71 -164.8(3)
C2 RhA P4 C81 -76.3(5)
P2 RhA P4 C81 171.7(4)
Ge RhA P4 C81 28.2(4)
IrA RhA P4 C81 77.8(4)
C2 RhA P4 C4 158.4(5)
P2 RhA P4 C4 46.4(3)
Ge RhA P4 C4 -97.1(3)
IrA RhA P4 C4 -47.5(3)
P3 IrA C1 O1 -10(15)
P1 IrA C1 O1 -117(15)
Ge IrA C1 O1 134(15)
RhA IrA C1 O1 141(15)
P2 RhA C2 O2 -61(13)
P4 RhA C2 O2 -166(13)
Ge RhA C2 O2 85(13)
IrA RhA C2 O2 92(13)
C11A P1 C3 P2 -80.1(5)
C21 P1 C3 P2 177.0(4)
C11B P1 C3 P2 -86.9(14)
IrA P1 C3 P2 52.3(4)
C31 P2 C3 P1 -153.3(4)
C41 P2 C3 P1 102.1(5)
RhA P2 C3 P1 -19.4(5)
C61 P3 C4 P4 -154.1(5)
C51 P3 C4 P4 104.5(5)
IrA P3 C4 P4 -20.6(5)
C71 P4 C4 P3 177.3(5)
C81 P4 C4 P3 -79.4(5)
RhA P4 C4 P3 52.5(5)
C3 P1 C11A C16A 173.7(9)
C21 P1 C11A C16A -81.8(10)
IrA P1 C11A C16A 44.0(10)
C3 P1 C11A C12A -14.5(8)
C21 P1 C11A C12A 90.1(8)
IrA P1 C11A C12A -144.1(6)
C16A C11A C12A C13A -1.9(9)
P1 C11A C12A C13A -173.6(8)
C11A C12A C13A C14A 0.9(10)
C12A C13A C14A C15A -0.2(19)
C13A C14A C15A C16A 0(2)
C12A C11A C16A C15A 2.2(18)
P1 C11A C16A C15A 174.2(12)
C14A C15A C16A C11A -1(2)
C3 P1 C11B C12B -25(3)
C21 P1 C11B C12B 76(3)
IrA P1 C11B C12B -149(2)
C3 P1 C11B C16B 154.5(18)
C21 P1 C11B C16B -104.4(18)
IrA P1 C11B C16B 31(3)
C16B C11B C12B C13B 0.0
P1 C11B C12B C13B 179(4)
C11B C12B C13B C14B 0.0
C12B C13B C14B C15B 0.0
C13B C14B C15B C16B 0.0
C14B C15B C16B C11B 0.0
C12B C11B C16B C15B 0.0
P1 C11B C16B C15B -179(3)
C11A P1 C21 C26 79.7(10)
C3 P1 C21 C26 -170.3(9)
C11B P1 C21 C26 97.8(14)
IrA P1 C21 C26 -47.5(9)
C11A P1 C21 C22 -101.1(11)
C3 P1 C21 C22 8.9(11)
C11B P1 C21 C22 -83.0(15)
IrA P1 C21 C22 131.7(10)
C26 C21 C22 C23 -2(2)
P1 C21 C22 C23 178.7(11)
C21 C22 C23 C24 -1(2)
C22 C23 C24 C25 2(2)
C23 C24 C25 C26 -1(2)
C22 C21 C26 C25 3.4(18)
P1 C21 C26 C25 -177.3(9)
C24 C25 C26 C21 -2(2)
C3 P2 C31 C36 -4.1(9)
C41 P2 C31 C36 102.4(9)
RhA P2 C31 C36 -131.0(8)
C3 P2 C31 C32 178.7(7)
C41 P2 C31 C32 -74.8(7)
RhA P2 C31 C32 51.8(8)
C36 C31 C32 C33 0.9(15)
P2 C31 C32 C33 178.3(8)
C31 C32 C33 C34 0.4(17)
C32 C33 C34 C35 -2(2)
C33 C34 C35 C36 1(2)
C34 C35 C36 C31 0(2)
C32 C31 C36 C35 -1.3(17)
P2 C31 C36 C35 -178.4(11)
C31 P2 C41 C42 135.6(8)
C3 P2 C41 C42 -118.6(8)
RhA P2 C41 C42 2.3(9)
C31 P2 C41 C46 -42.7(8)
C3 P2 C41 C46 63.1(8)
RhA P2 C41 C46 -176.0(6)
C46 C41 C42 C43 -1.3(14)
P2 C41 C42 C43 -179.6(8)
C41 C42 C43 C44 0.3(16)
C42 C43 C44 C45 2.3(17)
C43 C44 C45 C46 -3.9(18)
C44 C45 C46 C41 2.9(17)
C42 C41 C46 C45 -0.2(15)
P2 C41 C46 C45 178.1(8)
C4 P3 C51 C52 61.2(9)
C61 P3 C51 C52 -42.8(9)
IrA P3 C51 C52 -176.4(8)
C4 P3 C51 C56 -118.2(7)
C61 P3 C51 C56 137.8(8)
IrA P3 C51 C56 4.3(8)
C56 C51 C52 C53 1.1(16)
P3 C51 C52 C53 -178.2(9)
C51 C52 C53 C54 -2.2(19)
C52 C53 C54 C55 1.4(18)
C53 C54 C55 C56 0.4(19)
C54 C55 C56 C51 -1.4(17)
C52 C51 C56 C55 0.6(15)
P3 C51 C56 C55 180.0(8)
C4 P3 C61 C62 176.6(7)
C51 P3 C61 C62 -76.9(8)
IrA P3 C61 C62 51.0(8)
C4 P3 C61 C66 -6.1(9)
C51 P3 C61 C66 100.3(9)
IrA P3 C61 C66 -131.7(8)
C66 C61 C62 C63 0.6(16)
P3 C61 C62 C63 178.0(9)
C61 C62 C63 C64 -0.1(19)
C62 C63 C64 C65 0(2)
C63 C64 C65 C66 -1(2)
C62 C61 C66 C65 -1.2(16)
P3 C61 C66 C65 -178.4(9)
C64 C65 C66 C61 1(2)
C81 P4 C71 C72 -94.8(10)
C4 P4 C71 C72 14.9(10)
RhA P4 C71 C72 136.8(9)
C81 P4 C71 C76 82.9(11)
C4 P4 C71 C76 -167.3(10)
RhA P4 C71 C76 -45.5(11)
C76 C71 C72 C73 2.8(19)
P4 C71 C72 C73 -179.5(9)
C71 C72 C73 C74 -3.8(19)
C72 C73 C74 C75 0(2)
C73 C74 C75 C76 4(2)
C72 C71 C76 C75 1(2)
P4 C71 C76 C75 -176.3(12)
C74 C75 C76 C71 -5(2)
C71 P4 C81 C86 93.5(9)
C4 P4 C81 C86 -13.0(10)
RhA P4 C81 C86 -140.4(8)
C71 P4 C81 C82 -81.9(9)
C4 P4 C81 C82 171.6(8)
RhA P4 C81 C82 44.2(9)
C86 C81 C82 C83 -2.7(18)
P4 C81 C82 C83 173.0(11)
C81 C82 C83 C84 2(2)
C82 C83 C84 C85 2(2)
C83 C84 C85 C86 -4(2)
C82 C81 C86 C85 0.2(16)
P4 C81 C86 C85 -175.1(8)
C84 C85 C86 C81 3.2(18)
C101 Ge C91 C96 -125.5(12)
IrA Ge C91 C96 99.7(11)
RhA Ge C91 C96 11.6(13)
C101 Ge C91 C92 52.5(9)
IrA Ge C91 C92 -82.3(9)
RhA Ge C91 C92 -170.4(7)
C96 C91 C92 C93 3.1(18)
Ge C91 C92 C93 -175.2(10)
C91 C92 C93 C94 -4(2)
C92 C93 C94 C95 5(3)
C93 C94 C95 C96 -6(3)
C94 C95 C96 C91 6(3)
C92 C91 C96 C95 -4(2)
Ge C91 C96 C95 173.8(14)
C91 Ge C101 C102 46.4(10)
IrA Ge C101 C102 -173.8(8)
RhA Ge C101 C102 -84.4(10)
C91 Ge C101 C106 -128.7(11)
IrA Ge C101 C106 11.1(12)
RhA Ge C101 C106 100.4(11)
C106 C101 C102 C103 -1.0(19)
Ge C101 C102 C103 -176.3(11)
C101 C102 C103 C104 1(2)
C102 C103 C104 C105 0(3)
C103 C104 C105 C106 -1(3)
C104 C105 C106 C101 0(3)
C102 C101 C106 C105 1(2)
Ge C101 C106 C105 175.9(12)

loop_
_platon_squeeze_void_nr
_platon_squeeze_void_average_x
_platon_squeeze_void_average_y
_platon_squeeze_void_average_z
_platon_squeeze_void_volume
_platon_squeeze_void_count_electrons
_platon_squeeze_void_content
1 0.333 1.146 0.109 270 94 ' '
2 -0.146 0.187 0.442 268 94 ' '
3 -0.188 0.667 0.776 268 94 ' '
